data_7046698
loop_
_publ_author_name
'Spiegel, Michael T.'
'Hoogerbrugge, Amanda'
'Truksa, Shamus'
'Smith, Andrew G.'
'Shuford, Kevin L.'
'Klausmeyer, Kevin K.'
'Farmer, Patrick J.'

_publ_section_title
;
 Synthesis of first row transition metal selenomaltol complexes.
;
_journal_issue 27
_journal_name_full 'Dalton transactions (Cambridge, England : 2003)'
_journal_page_first 9030
_journal_page_last 9037
_journal_paper_doi 10.1039/c8dt01170b
_journal_volume 47
_journal_year 2018
_chemical_formula_sum 'C18 H15 Fe O6 Se3'
_chemical_formula_weight 620.03
_space_group_crystal_system trigonal
_space_group_IT_number 161
_space_group_name_Hall 'R 3 -2"c'
_space_group_name_H-M_alt 'R 3 c :H'
_symmetry_space_group_name_Hall 'R 3 -2"c'
_symmetry_space_group_name_H-M 'R 3 c :H'
_atom_sites_solution_hydrogens geom
_audit_creation_method SHELXL-2014
_audit_update_record
;
2018-03-13 deposited with the CCDC.
2018-06-15 downloaded from the CCDC.
;
_cell_angle_alpha 90
_cell_angle_beta 90
_cell_angle_gamma 120
_cell_formula_units_Z 6
_cell_length_a 14.8261(12)
_cell_length_b 14.8261(12)
_cell_length_c 16.0571(13)
_cell_measurement_reflns_used 8798
_cell_measurement_temperature 150(2)
_cell_measurement_theta_max 28.26
_cell_measurement_theta_min 2.75
_cell_volume 3056.7(4)
_computing_cell_refinement 'Bruker SAINTPLUS'
_computing_data_collection 'Bruker APEX2'
_computing_data_reduction 'Bruker SAINTPLUS'
_computing_molecular_graphics 'Bruker SHELXTL'
_computing_publication_material 'Bruker SHELXTL'
_computing_structure_refinement 'SHELXL-2014 (Sheldrick, 2014)'
_computing_structure_solution 'SHELXS-97 (Sheldrick 2008)'
_diffrn_ambient_temperature 150(2)
_diffrn_measured_fraction_theta_full 1.000
_diffrn_measured_fraction_theta_max 1.000
_diffrn_measurement_device_type 'Bruker APEX-II CCD'
_diffrn_measurement_method '\f and \w scans'
_diffrn_radiation_type MoK\a
_diffrn_radiation_wavelength 0.71073
_diffrn_reflns_av_R_equivalents 0.0426
_diffrn_reflns_av_unetI/netI 0.0352
_diffrn_reflns_Laue_measured_fraction_full 1.000
_diffrn_reflns_Laue_measured_fraction_max 1.000
_diffrn_reflns_limit_h_max 19
_diffrn_reflns_limit_h_min -19
_diffrn_reflns_limit_k_max 19
_diffrn_reflns_limit_k_min -19
_diffrn_reflns_limit_l_max 20
_diffrn_reflns_limit_l_min -21
_diffrn_reflns_number 10165
_diffrn_reflns_point_group_measured_fraction_full 0.976
_diffrn_reflns_point_group_measured_fraction_max 0.974
_diffrn_reflns_theta_full 25.242
_diffrn_reflns_theta_max 28.290
_diffrn_reflns_theta_min 2.748
_exptl_absorpt_coefficient_mu 6.130
_exptl_absorpt_correction_T_max 0.347
_exptl_absorpt_correction_T_min 0.254
_exptl_absorpt_correction_type multi-scan
_exptl_absorpt_process_details SADABS
_exptl_crystal_colour blue
_exptl_crystal_density_diffrn 2.021
_exptl_crystal_description block
_exptl_crystal_F_000 1794
_exptl_crystal_size_max 0.198
_exptl_crystal_size_mid 0.184
_exptl_crystal_size_min 0.125
_refine_diff_density_max 0.594
_refine_diff_density_min -0.190
_refine_diff_density_rms 0.070
_refine_ls_abs_structure_details
; 
 Flack x determined using 754 quotients [(I+)-(I-)]/[(I+)+(I-)] 
 (Parsons, Flack and Wagner, Acta Cryst. B69 (2013) 249-259). 
;
_refine_ls_abs_structure_Flack 0.020(7)
_refine_ls_extinction_method none
_refine_ls_goodness_of_fit_ref 1.129
_refine_ls_hydrogen_treatment constr
_refine_ls_matrix_type full
_refine_ls_number_parameters 86
_refine_ls_number_reflns 1651
_refine_ls_number_restraints 1
_refine_ls_restrained_S_all 1.129
_refine_ls_R_factor_all 0.0195
_refine_ls_R_factor_gt 0.0185
_refine_ls_shift/su_max 0.000
_refine_ls_shift/su_mean 0.000
_refine_ls_structure_factor_coef Fsqd
_refine_ls_weighting_details 'w=1/[\s^2^(Fo^2^)+0.4941P] where P=(Fo^2^+2Fc^2^)/3'
_refine_ls_weighting_scheme calc
_refine_ls_wR_factor_gt 0.0404
_refine_ls_wR_factor_ref 0.0406
_reflns_Friedel_coverage 0.938
_reflns_Friedel_fraction_full 0.951
_reflns_Friedel_fraction_max 0.948
_reflns_number_gt 1603
_reflns_number_total 1651
_reflns_threshold_expression 'I > 2\s(I)'
_cod_data_source_file c8dt01170b2.cif
_cod_data_source_block pf40
_cod_depositor_comments 'Adding full bibliography for 7046695--7046698.cif.'
_cod_original_cell_volume 3056.7(6)
_cod_database_code 7046698
_shelx_space_group_comment
; 
The symmetry employed for this shelxl refinement is uniquely defined 
by the following loop, which should always be used as a source of 
symmetry information in preference to the above space-group names. 
They are only intended as comments. 
;
_shelx_estimated_absorpt_t_min 0.377
_shelx_estimated_absorpt_t_max 0.515
_shelxl_version_number 2014-3

loop_
_space_group_symop_operation_xyz
'x, y, z'
'-y, x-y, z'
'-x+y, -x, z'
'-y, -x, z+1/2'
'-x+y, y, z+1/2'
'x, x-y, z+1/2'
'x+2/3, y+1/3, z+1/3'
'-y+2/3, x-y+1/3, z+1/3'
'-x+y+2/3, -x+1/3, z+1/3'
'-y+2/3, -x+1/3, z+5/6'
'-x+y+2/3, y+1/3, z+5/6'
'x+2/3, x-y+1/3, z+5/6'
'x+1/3, y+2/3, z+2/3'
'-y+1/3, x-y+2/3, z+2/3'
'-x+y+1/3, -x+2/3, z+2/3'
'-y+1/3, -x+2/3, z+7/6'
'-x+y+1/3, y+2/3, z+7/6'
'x+1/3, x-y+2/3, z+7/6'

loop_
_atom_site_label
_atom_site_type_symbol
_atom_site_fract_x
_atom_site_fract_y
_atom_site_fract_z
_atom_site_U_iso_or_equiv
_atom_site_adp_type
_atom_site_occupancy
_atom_site_site_symmetry_order
_atom_site_calc_flag
_atom_site_refinement_flags_posn
_atom_site_refinement_flags_adp
_atom_site_refinement_flags_occupancy
Se1 Se 0.51900(2) 0.21227(2) 0.35952(2) 0.02688(10) Uani 1 1 d . . .
Fe2 Fe 0.6667 0.3333 0.25654(4) 0.01609(14) Uani 1 3 d S T P
O1 O 0.54296(15) 0.30050(15) 0.18675(13) 0.0178(4) Uani 1 1 d . . .
C1 C 0.4466(2) 0.2569(2) 0.21248(19) 0.0184(5) Uani 1 1 d . . .
C2 C 0.4174(2) 0.2160(2) 0.29466(19) 0.0211(6) Uani 1 1 d . . .
C4 C 0.2435(3) 0.1736(3) 0.2643(3) 0.0313(7) Uani 1 1 d . . .
H4 H 0.1737 0.1483 0.2820 0.038 Uiso 1 1 calc R U .
O2 O 0.26882(16) 0.20414(17) 0.18584(17) 0.0290(5) Uani 1 1 d . . .
C6 C 0.3788(3) 0.2677(3) 0.0689(2) 0.0300(7) Uani 1 1 d . . .
H6A H 0.3282 0.2059 0.0381 0.045 Uiso 1 1 calc R U .
H6B H 0.4494 0.2873 0.0508 0.045 Uiso 1 1 calc R U .
H6C H 0.3659 0.3253 0.0579 0.045 Uiso 1 1 calc R U .
C5 C 0.3681(2) 0.2447(2) 0.1587(2) 0.0224(6) Uani 1 1 d . . .
C3 C 0.3135(2) 0.1775(2) 0.3195(2) 0.0274(7) Uani 1 1 d . . .
H3 H 0.2929 0.1543 0.3751 0.033 Uiso 1 1 calc R U .

loop_
_atom_site_aniso_label
_atom_site_aniso_U_11
_atom_site_aniso_U_22
_atom_site_aniso_U_33
_atom_site_aniso_U_23
_atom_site_aniso_U_13
_atom_site_aniso_U_12
Se1 0.02699(16) 0.02940(17) 0.02096(14) 0.00812(12) 0.00491(12) 0.01163(13)
Fe2 0.01598(19) 0.01598(19) 0.0163(3) 0.000 0.000 0.00799(10)
O1 0.0136(9) 0.0198(9) 0.0185(10) 0.0007(7) 0.0010(7) 0.0071(8)
C1 0.0178(13) 0.0143(12) 0.0229(14) -0.0019(10) 0.0027(11) 0.0079(11)
C2 0.0204(13) 0.0157(12) 0.0245(14) -0.0030(11) 0.0042(11) 0.0071(11)
C4 0.0208(15) 0.0218(15) 0.049(2) 0.0004(14) 0.0128(14) 0.0088(13)
O2 0.0162(10) 0.0260(11) 0.0426(14) -0.0010(10) 0.0031(10) 0.0090(9)
C6 0.0245(16) 0.0318(17) 0.0303(17) -0.0023(13) -0.0065(13) 0.0115(14)
C5 0.0172(13) 0.0169(13) 0.0321(16) -0.0022(12) 0.0010(12) 0.0077(11)
C3 0.0239(16) 0.0195(14) 0.0338(18) 0.0010(12) 0.0125(13) 0.0071(12)

loop_
_atom_type_symbol
_atom_type_description
_atom_type_scat_dispersion_real
_atom_type_scat_dispersion_imag
_atom_type_scat_source
C C 0.0033 0.0016 'International Tables Vol C Tables 4.2.6.8 and 6.1.1.4'
H H 0.0000 0.0000 'International Tables Vol C Tables 4.2.6.8 and 6.1.1.4'
O O 0.0106 0.0060 'International Tables Vol C Tables 4.2.6.8 and 6.1.1.4'
Fe Fe 0.3463 0.8444 'International Tables Vol C Tables 4.2.6.8 and 6.1.1.4'
Se Se -0.0929 2.2259 'International Tables Vol C Tables 4.2.6.8 and 6.1.1.4'

loop_
_geom_angle_atom_site_label_1
_geom_angle_atom_site_label_2
_geom_angle_atom_site_label_3
_geom_angle
_geom_angle_site_symmetry_1
_geom_angle_site_symmetry_3
C2 Se1 Fe2 92.20(9) . .
O1 Fe2 O1 91.42(9) 2_655 3_665
O1 Fe2 O1 91.42(9) 2_655 .
O1 Fe2 O1 91.42(9) 3_665 .
O1 Fe2 Se1 80.51(6) 2_655 2_655
O1 Fe2 Se1 107.21(6) 3_665 2_655
O1 Fe2 Se1 159.76(6) . 2_655
O1 Fe2 Se1 159.76(6) 2_655 3_665
O1 Fe2 Se1 80.51(6) 3_665 3_665
O1 Fe2 Se1 107.21(6) . 3_665
Se1 Fe2 Se1 84.18(2) 2_655 3_665
O1 Fe2 Se1 107.21(6) 2_655 .
O1 Fe2 Se1 159.75(6) 3_665 .
O1 Fe2 Se1 80.51(6) . .
Se1 Fe2 Se1 84.18(2) 2_655 .
Se1 Fe2 Se1 84.18(2) 3_665 .
C1 O1 Fe2 126.09(19) . .
O1 C1 C5 120.4(3) . .
O1 C1 C2 121.8(3) . .
C5 C1 C2 117.7(3) . .
C3 C2 C1 118.2(3) . .
C3 C2 Se1 124.7(2) . .
C1 C2 Se1 117.0(2) . .
O2 C4 C3 122.0(3) . .
C4 O2 C5 121.1(3) . .
O2 C5 C1 120.8(3) . .
O2 C5 C6 112.7(3) . .
C1 C5 C6 126.5(3) . .
C4 C3 C2 119.7(3) . .

loop_
_geom_bond_atom_site_label_1
_geom_bond_atom_site_label_2
_geom_bond_distance
_geom_bond_site_symmetry_2
Se1 C2 1.855(3) .
Se1 Fe2 2.6114(6) .
Fe2 O1 1.991(2) 2_655
Fe2 O1 1.991(2) 3_665
Fe2 O1 1.991(2) .
Fe2 Se1 2.6114(6) 2_655
Fe2 Se1 2.6114(6) 3_665
O1 C1 1.306(3) .
C1 C5 1.386(4) .
C1 C2 1.426(4) .
C2 C3 1.407(4) .
C4 O2 1.328(5) .
C4 C3 1.344(5) .
O2 C5 1.355(4) .
C6 C5 1.471(5) .
